data_2000086
loop_
_publ_author_name
'Averbuch-Pouchot, M. T.'
'Durif, A.'
'Pera, M. H.'
'Hamri, A.'

_publ_section_title
;
 Structure of 3-(4-nitrobenzoyl)-4-thiazolidinecarboxylic acid ethyl ester
;
_journal_issue 2
_journal_name_full
;
 Acta Crystallographica, Section C: Crystal Structure Communications
;
_journal_page_first 299
_journal_page_last 301
_journal_paper_doi 10.1107/s0108270189007109
_journal_volume 46
_journal_year 1990
_chemical_formula_sum 'C13 H14 N2 O5 S'
_chemical_name_systematic
;
 3-(4-nitrobenzoyl)-4-thiazolidinecarboxylic acid ethyl ester
;
_space_group_IT_number 4
_symmetry_cell_setting monoclinic
_symmetry_space_group_name_Hall 'P 2yb'
_symmetry_space_group_name_H-M 'P 1 21 1'
_cell_angle_alpha 90
_cell_angle_beta 90.67(5)
_cell_angle_gamma 90
_cell_formula_units_Z 2
_cell_length_a 5.607(5)
_cell_length_b 13.296(5)
_cell_length_c 9.833(8)
_cell_volume 733.007
_diffrn_ambient_temperature ?
_exptl_crystal_density_diffrn 1.406
_refine_ls_R_factor_gt 0.041
_refine_ls_wR_factor_gt 0.041
_cod_depositor_comments
;
 Marking attached hydrogen atoms.

 Antanas Vaitkus,
 2017-08-08

 Adding the _chemical_name_systematic data item after consulting the original
 publication.

 Antanas Vaitkus,
 2017-08-08
;
_cod_original_sg_symbol_H-M 'P 21'
_cod_original_formula_sum 'C13 H14 N2 O5 S1'
_cod_database_code 2000086

loop_
_symmetry_equiv_pos_site_id
_symmetry_equiv_pos_as_xyz
1 x,y,z
2 -x,1/2+y,-z

loop_
_atom_site_label
_atom_site_type_symbol
_atom_site_fract_x
_atom_site_fract_y
_atom_site_fract_z
_atom_site_attached_hydrogens
C1 C 0.903(1) -0.2706(6) 0.2514(7) 3
C2 C 1.150(1) -0.2503(5) 0.2340(7) 0
C3 C 1.3461(9) -0.3813(4) 0.3730(5) 0
C4 C 1.4621(7) -0.4084(3) 0.5074(5) 0
C5 C 1.3981(9) -0.5137(3) 0.5532(6) 0
C6 C 1.1827(8) -0.3745(3) 0.6940(5) 0
C7 C 1.5235(7) -0.2621(3) 0.6506(4) 0
C8 C 1.4339(6) -0.1921(3) 0.7590(4) 0
C9 C 1.2201(7) -0.1400(3) 0.7396(4) 0
C10 C 1.1527(8) -0.0675(3) 0.8307(4) 0
C11 C 1.2995(8) -0.0485(3) 0.9415(4) 0
C12 C 1.5085(9) -0.1011(4) 0.9648(5) 0
C13 C 1.5757(7) -0.1725(3) 0.8727(4) 0
N1 N 1.2319(7) 0.0306(3) 1.0381(4) 0
N2 N 1.3905(6) -0.3421(3) 0.6176(3) 0
O1 O 1.2613(8) -0.2888(3) 0.3706(4) 0
O2 O 1.3373(7) -0.4371(3) 0.2776(4) 0
O3 O 1.7118(5) -0.2411(2) 0.5951(3) 0
O4 O 1.3533(8) 0.0452(4) 1.1382(4) 0
O5 O 1.0493(8) 0.0768(4) 1.0153(4) 0
S1 S 1.1130(3) -0.50000 0.6338(2) 0
H1 H 1.213(8) -0.171(4) 0.257(5) 0
H2 H 1.248(7) -0.275(3) 0.148(4) 0
H3 H 1.640(6) -0.409(3) 0.507(4) 0
H4 H 1.528(7) -0.546(3) 0.615(4) 0
H5 H 1.360(8) -0.560(4) 0.488(4) 0
H6 H 1.064(7) -0.320(4) 0.675(4) 0
H7 H 1.218(8) -0.379(3) 0.797(4) 0
H8 H 1.143(7) -0.151(3) 0.659(4) 0
H9 H 1.035(7) -0.019(3) 0.815(4) 0
H10? H 0.393(8) 0.421(4) 0.957(4) 0
H11 H 1.748(7) -0.200(3) 0.878(4) 0

loop_
_atom_type_symbol
_atom_type_radius_bond
C 0.68
H 0.23
N 0.68
O 0.68
S 1.02
